data_7157788
loop_
_publ_author_name
'Gadigennavar, Savita'
'Ranganathan, Madhav'
'Sankararaman, Sethuraman'

_publ_section_title
;
 Which isomer is it, 1,2,5,6- or 1,4,5,8-tetrasubstituted
 cycloocta-1,3,5,7-tetraene? Synthesis of symmetrically tetrasubstituted
 cycloocta-1,3,5,7-tetraene derivatives
;
_journal_issue 45
_journal_name_full 'Organic &amp; Biomolecular Chemistry'
_journal_page_first 9284
_journal_page_last 9291
_journal_paper_doi 10.1039/D0OB01871F
_journal_volume 18
_journal_year 2020
_chemical_formula_moiety 'C20 H36 O12 P4, H2 O'
_chemical_formula_sum 'C20 H38 O13 P4'
_chemical_formula_weight 610.38
_space_group_crystal_system monoclinic
_space_group_IT_number 15
_space_group_name_Hall '-C 2yc'
_space_group_name_H-M_alt 'C 1 2/c 1'
_atom_sites_solution_hydrogens mixed
_audit_creation_method SHELXL-2014/7
_audit_update_record
;
2020-08-15 deposited with the CCDC.	2020-10-22 downloaded from the CCDC.
;
_cell_angle_alpha 90
_cell_angle_beta 127.7290(10)
_cell_angle_gamma 90
_cell_formula_units_Z 4
_cell_length_a 15.6392(6)
_cell_length_b 18.8539(9)
_cell_length_c 12.4008(7)
_cell_measurement_reflns_used 8457
_cell_measurement_temperature 296(2)
_cell_measurement_theta_max 26.82
_cell_measurement_theta_min 2.99
_cell_volume 2892.0(2)
_computing_cell_refinement 'APEX2/SAINT (Bruker, 2004)'
_computing_data_collection 'APEX2 (Bruker, 2004)'
_computing_data_reduction 'SAINT/XPREP (Bruker, 2004)'
_computing_molecular_graphics 'ORTEP3 (Farrugia, 1997) and Mercury (Bruno et al., 2002)'
_computing_publication_material 'SHELXL-2014/7 (Sheldrick, 2014)'
_computing_structure_refinement 'SHELXL-2014/7 (Sheldrick, 2014)'
_computing_structure_solution 'SHELXT-2014/4 (Sheldrick, 2014)'
_diffrn_ambient_temperature 296(2)
_diffrn_measured_fraction_theta_full 0.999
_diffrn_measured_fraction_theta_max 0.999
_diffrn_measurement_device_type 'Bruker axs kappa apex2 CCD Diffractometer'
_diffrn_measurement_method '\w and \f scan'
_diffrn_radiation_monochromator graphite
_diffrn_radiation_source 'fine-focus sealed tube'
_diffrn_radiation_type MoK\a
_diffrn_radiation_wavelength 0.71073
_diffrn_reflns_av_R_equivalents 0.0371
_diffrn_reflns_av_unetI/netI 0.0212
_diffrn_reflns_Laue_measured_fraction_full 0.999
_diffrn_reflns_Laue_measured_fraction_max 0.999
_diffrn_reflns_limit_h_max 18
_diffrn_reflns_limit_h_min -18
_diffrn_reflns_limit_k_max 22
_diffrn_reflns_limit_k_min -22
_diffrn_reflns_limit_l_max 14
_diffrn_reflns_limit_l_min -14
_diffrn_reflns_number 26490
_diffrn_reflns_point_group_measured_fraction_full 0.999
_diffrn_reflns_point_group_measured_fraction_max 0.999
_diffrn_reflns_theta_full 24.996
_diffrn_reflns_theta_max 24.996
_diffrn_reflns_theta_min 2.160
_exptl_absorpt_coefficient_mu 0.320
_exptl_absorpt_correction_T_max 0.7461
_exptl_absorpt_correction_T_min 0.6985
_exptl_absorpt_correction_type multi-scan
_exptl_absorpt_process_details 'SADABS (Bruker, 2004)'
_exptl_crystal_colour yellow
_exptl_crystal_density_diffrn 1.402
_exptl_crystal_description block
_exptl_crystal_F_000 1288
_exptl_crystal_size_max 0.200
_exptl_crystal_size_mid 0.200
_exptl_crystal_size_min 0.150
_refine_diff_density_max 0.336
_refine_diff_density_min -0.292
_refine_diff_density_rms 0.050
_refine_ls_extinction_method none
_refine_ls_goodness_of_fit_ref 1.070
_refine_ls_hydrogen_treatment mixed
_refine_ls_matrix_type full
_refine_ls_number_parameters 191
_refine_ls_number_reflns 2557
_refine_ls_number_restraints 62
_refine_ls_restrained_S_all 1.062
_refine_ls_R_factor_all 0.0613
_refine_ls_R_factor_gt 0.0411
_refine_ls_shift/su_max 0.001
_refine_ls_shift/su_mean 0.000
_refine_ls_structure_factor_coef Fsqd
_refine_ls_weighting_details 'w=1/[\s^2^(Fo^2^)+(0.0455P)^2^+5.3718P] where P=(Fo^2^+2Fc^2^)/3'
_refine_ls_weighting_scheme calc
_refine_ls_wR_factor_gt 0.0992
_refine_ls_wR_factor_ref 0.1168
_reflns_Friedel_coverage 0.000
_reflns_number_gt 1937
_reflns_number_total 2557
_reflns_threshold_expression 'I > 2\s(I)'
_cod_data_source_file d0ob01871f2.cif
_cod_data_source_block PHO
_cod_original_sg_symbol_H-M 'C 2/c'
_cod_database_code 7157788
_shelx_shelxl_version_number 2014/7
_shelx_space_group_comment
;
The symmetry employed for this shelxl refinement is uniquely defined
by the following loop, which should always be used as a source of
symmetry information in preference to the above space-group names.
They are only intended as comments.
;
_shelx_estimated_absorpt_t_min 0.939
_shelx_estimated_absorpt_t_max 0.954

loop_
_space_group_symop_operation_xyz
'x, y, z'
'-x, y, -z+1/2'
'x+1/2, y+1/2, z'
'-x+1/2, y+1/2, -z+1/2'
'-x, -y, -z'
'x, -y, z-1/2'
'-x+1/2, -y+1/2, -z'
'x+1/2, -y+1/2, z-1/2'

loop_
_atom_site_label
_atom_site_type_symbol
_atom_site_fract_x
_atom_site_fract_y
_atom_site_fract_z
_atom_site_U_iso_or_equiv
_atom_site_adp_type
_atom_site_occupancy
_atom_site_site_symmetry_order
_atom_site_calc_flag
_atom_site_refinement_flags_posn
_atom_site_refinement_flags_adp
_atom_site_refinement_flags_occupancy
_atom_site_disorder_assembly
_atom_site_disorder_group
C1 C 0.8137(4) 0.5101(2) 0.5296(5) 0.0915(13) Uani 1 1 d . . . . .
H1A H 0.8198 0.5084 0.4572 0.137 Uiso 1 1 calc R U . . .
H1B H 0.8826 0.4995 0.6146 0.137 Uiso 1 1 calc R U . . .
H1C H 0.7614 0.4759 0.5128 0.137 Uiso 1 1 calc R U . . .
C3 C 0.6749(2) 0.67566(15) 0.5619(3) 0.0430(7) Uani 1 1 d . . . . .
H3A H 0.6519 0.6893 0.6160 0.052 Uiso 1 1 calc R U . . .
H3B H 0.7164 0.7148 0.5646 0.052 Uiso 1 1 calc R U . . .
C4 C 0.5751(2) 0.66601(13) 0.4159(2) 0.0331(6) Uani 1 1 d . . . . .
C5 C 0.50541(19) 0.60361(13) 0.3852(2) 0.0313(5) Uani 1 1 d . . . . .
C6 C 0.4673(2) 0.59381(14) 0.4715(3) 0.0366(6) Uani 1 1 d . . . . .
H6A H 0.5295 0.5814 0.5632 0.044 Uiso 1 1 calc R U . . .
H6B H 0.4181 0.5538 0.4353 0.044 Uiso 1 1 calc R U . . .
C7 C 0.3103(4) 0.6652(2) 0.6040(4) 0.0814(12) Uani 1 1 d . . . . .
H7A H 0.2846 0.6312 0.6358 0.122 Uiso 1 1 calc R U . . .
H7B H 0.3663 0.6935 0.6793 0.122 Uiso 1 1 calc R U . . .
H7C H 0.2517 0.6953 0.5369 0.122 Uiso 1 1 calc R U . . .
C8 C 0.2230(3) 0.6442(2) 0.2351(4) 0.0720(10) Uani 1 1 d . . . . .
H8A H 0.1716 0.6694 0.1519 0.108 Uiso 1 1 calc R U . . .
H8B H 0.2555 0.6071 0.2184 0.108 Uiso 1 1 calc R U . . .
H8C H 0.1868 0.6240 0.2684 0.108 Uiso 1 1 calc R U . . .
C9 C 0.4811(2) 0.55616(13) 0.2917(2) 0.0347(6) Uani 1 1 d . . . . .
H9 H 0.4357 0.5192 0.2773 0.042 Uiso 1 1 calc R U . . .
C10 C 0.5485(2) 0.71407(13) 0.3213(3) 0.0362(6) Uani 1 1 d . . . . .
H10 H 0.5964 0.7515 0.3485 0.043 Uiso 1 1 calc R U . . .
O1 O 0.7809(2) 0.57798(15) 0.5360(3) 0.0849(9) Uani 1 1 d . . . . .
C2 C 0.9432(19) 0.6276(14) 0.8843(14) 0.076(5) Uani 0.49(2) 1 d D U P A 1
H2A H 1.0163 0.6408 0.9241 0.115 Uiso 0.49(2) 1 calc R U P A 1
H2B H 0.9110 0.6633 0.9043 0.115 Uiso 0.49(2) 1 calc R U P A 1
H2C H 0.9430 0.5830 0.9215 0.115 Uiso 0.49(2) 1 calc R U P A 1
O2 O 0.8848(5) 0.6214(6) 0.7450(6) 0.053(2) Uani 0.49(2) 1 d D U P A 1
C2' C 0.9381(15) 0.6142(14) 0.8931(13) 0.075(5) Uani 0.51(2) 1 d D U P A 2
H2'1 H 0.9881 0.6490 0.9584 0.113 Uiso 0.51(2) 1 calc R U P A 2
H2'2 H 0.9053 0.5897 0.9273 0.113 Uiso 0.51(2) 1 calc R U P A 2
H2'3 H 0.9760 0.5808 0.8778 0.113 Uiso 0.51(2) 1 calc R U P A 2
O2' O 0.8587(7) 0.6476(5) 0.7714(8) 0.065(3) Uani 0.51(2) 1 d D U P A 2
O3 O 0.72605(16) 0.54451(11) 0.6856(2) 0.0527(5) Uani 1 1 d . . . . .
O4 O 0.30536(17) 0.69239(11) 0.3350(2) 0.0558(6) Uani 1 1 d . . . . .
O5 O 0.47011(17) 0.72878(10) 0.5599(2) 0.0529(5) Uani 1 1 d . . . . .
O6 O 0.35195(19) 0.62938(12) 0.5455(2) 0.0618(6) Uani 1 1 d . . . . .
P2 P 0.40144(6) 0.66771(4) 0.48233(7) 0.0408(2) Uani 1 1 d . . . . .
P1 P 0.76237(6) 0.60082(4) 0.64137(8) 0.0494(2) Uani 1 1 d D . . . .
O7 O 0.5000 0.8336(2) 0.7500 0.0927(14) Uani 1 2 d S T P . .
H7 H 0.516(6) 0.808(3) 0.818(6) 0.17(3) Uiso 1 1 d . . . . .

loop_
_atom_site_aniso_label
_atom_site_aniso_U_11
_atom_site_aniso_U_22
_atom_site_aniso_U_33
_atom_site_aniso_U_23
_atom_site_aniso_U_13
_atom_site_aniso_U_12
C1 0.115(4) 0.081(3) 0.107(3) -0.007(3) 0.083(3) -0.005(3)
C3 0.0471(16) 0.0456(16) 0.0410(15) -0.0083(12) 0.0294(14) -0.0159(13)
C4 0.0389(14) 0.0344(13) 0.0376(14) -0.0056(11) 0.0293(12) -0.0059(11)
C5 0.0324(13) 0.0326(13) 0.0334(13) 0.0027(11) 0.0225(11) -0.0007(10)
C6 0.0420(15) 0.0380(14) 0.0391(14) 0.0010(11) 0.0295(13) -0.0053(12)
C7 0.109(3) 0.093(3) 0.095(3) -0.018(2) 0.089(3) -0.014(2)
C8 0.056(2) 0.083(3) 0.057(2) -0.0079(19) 0.0239(18) 0.0018(19)
C9 0.0405(14) 0.0304(13) 0.0358(13) 0.0019(11) 0.0247(12) -0.0028(11)
C10 0.0455(15) 0.0313(13) 0.0466(14) -0.0050(11) 0.0357(13) -0.0063(11)
O1 0.105(2) 0.0886(19) 0.111(2) 0.0363(16) 0.092(2) 0.0376(16)
C2 0.093(10) 0.064(7) 0.053(7) -0.015(5) 0.035(7) -0.026(6)
O2 0.039(3) 0.064(5) 0.050(3) -0.004(3) 0.025(2) -0.009(3)
C2' 0.041(6) 0.097(13) 0.052(7) 0.001(6) 0.011(5) -0.006(6)
O2' 0.044(3) 0.058(4) 0.054(4) 0.000(3) 0.010(3) -0.010(3)
O3 0.0552(12) 0.0508(12) 0.0568(12) 0.0045(10) 0.0367(11) -0.0070(10)
O4 0.0536(13) 0.0531(13) 0.0551(13) 0.0025(10) 0.0305(11) 0.0080(10)
O5 0.0651(13) 0.0472(12) 0.0589(13) -0.0117(10) 0.0444(12) -0.0092(10)
O6 0.0819(16) 0.0653(14) 0.0814(16) -0.0132(12) 0.0719(14) -0.0149(12)
P2 0.0499(4) 0.0432(4) 0.0454(4) -0.0029(3) 0.0374(4) -0.0028(3)
P1 0.0390(4) 0.0605(5) 0.0425(4) 0.0050(4) 0.0219(4) -0.0110(4)
O7 0.127(4) 0.070(3) 0.107(4) 0.000 0.085(3) 0.000

loop_
_atom_type_symbol
_atom_type_description
_atom_type_scat_dispersion_real
_atom_type_scat_dispersion_imag
_atom_type_scat_source
C C 0.0033 0.0016 'International Tables Vol C Tables 4.2.6.8 and 6.1.1.4'
H H 0.0000 0.0000 'International Tables Vol C Tables 4.2.6.8 and 6.1.1.4'
O O 0.0106 0.0060 'International Tables Vol C Tables 4.2.6.8 and 6.1.1.4'
P P 0.1023 0.0942 'International Tables Vol C Tables 4.2.6.8 and 6.1.1.4'

loop_
_geom_angle_atom_site_label_1
_geom_angle_atom_site_label_2
_geom_angle_atom_site_label_3
_geom_angle
_geom_angle_site_symmetry_1
_geom_angle_site_symmetry_3
_geom_angle_publ_flag
O1 C1 H1A 109.5 . . ?
O1 C1 H1B 109.5 . . ?
H1A C1 H1B 109.5 . . ?
O1 C1 H1C 109.5 . . ?
H1A C1 H1C 109.5 . . ?
H1B C1 H1C 109.5 . . ?
C4 C3 P1 116.54(19) . . ?
C4 C3 H3A 108.2 . . ?
P1 C3 H3A 108.2 . . ?
C4 C3 H3B 108.2 . . ?
P1 C3 H3B 108.2 . . ?
H3A C3 H3B 107.3 . . ?
C10 C4 C5 121.9(2) . . ?
C10 C4 C3 120.7(2) . . ?
C5 C4 C3 117.4(2) . . ?
C9 C5 C4 122.2(2) . . ?
C9 C5 C6 120.5(2) . . ?
C4 C5 C6 117.2(2) . . ?
C5 C6 P2 116.77(18) . . ?
C5 C6 H6A 108.1 . . ?
P2 C6 H6A 108.1 . . ?
C5 C6 H6B 108.1 . . ?
P2 C6 H6B 108.1 . . ?
H6A C6 H6B 107.3 . . ?
O6 C7 H7A 109.5 . . ?
O6 C7 H7B 109.5 . . ?
H7A C7 H7B 109.5 . . ?
O6 C7 H7C 109.5 . . ?
H7A C7 H7C 109.5 . . ?
H7B C7 H7C 109.5 . . ?
O4 C8 H8A 109.5 . . ?
O4 C8 H8B 109.5 . . ?
H8A C8 H8B 109.5 . . ?
O4 C8 H8C 109.5 . . ?
H8A C8 H8C 109.5 . . ?
H8B C8 H8C 109.5 . . ?
C5 C9 C9 126.3(2) . 2_655 ?
C5 C9 H9 116.8 . . ?
C9 C9 H9 116.8 2_655 . ?
C4 C10 C10 126.7(2) . 2_655 ?
C4 C10 H10 116.6 . . ?
C10 C10 H10 116.6 2_655 . ?
C1 O1 P1 124.2(2) . . ?
O2 C2 H2A 109.5 . . ?
O2 C2 H2B 109.5 . . ?
H2A C2 H2B 109.5 . . ?
O2 C2 H2C 109.5 . . ?
H2A C2 H2C 109.5 . . ?
H2B C2 H2C 109.5 . . ?
C2 O2 P1 126.0(13) . . ?
O2' C2' H2'1 109.5 . . ?
O2' C2' H2'2 109.5 . . ?
H2'1 C2' H2'2 109.5 . . ?
O2' C2' H2'3 109.5 . . ?
H2'1 C2' H2'3 109.5 . . ?
H2'2 C2' H2'3 109.5 . . ?
C2' O2' P1 120.0(13) . . ?
C8 O4 P2 122.1(2) . . ?
C7 O6 P2 124.0(2) . . ?
O5 P2 O4 109.11(12) . . ?
O5 P2 O6 114.91(12) . . ?
O4 P2 O6 107.69(13) . . ?
O5 P2 C6 115.98(13) . . ?
O4 P2 C6 109.27(12) . . ?
O6 P2 C6 99.28(12) . . ?
O3 P1 O1 115.30(15) . . ?
O3 P1 O2 115.7(2) . . ?
O1 P1 O2 89.7(5) . . ?
O3 P1 O2' 110.9(3) . . ?
O1 P1 O2' 116.3(6) . . ?
O3 P1 C3 116.07(13) . . ?
O1 P1 C3 103.17(13) . . ?
O2 P1 C3 113.3(5) . . ?
O2' P1 C3 92.9(4) . . ?

loop_
_geom_bond_atom_site_label_1
_geom_bond_atom_site_label_2
_geom_bond_distance
_geom_bond_site_symmetry_2
_geom_bond_publ_flag
C1 O1 1.399(5) . ?
C1 H1A 0.9600 . ?
C1 H1B 0.9600 . ?
C1 H1C 0.9600 . ?
C3 C4 1.513(4) . ?
C3 P1 1.784(3) . ?
C3 H3A 0.9700 . ?
C3 H3B 0.9700 . ?
C4 C10 1.332(3) . ?
C4 C5 1.486(3) . ?
C5 C9 1.323(3) . ?
C5 C6 1.521(3) . ?
C6 P2 1.786(3) . ?
C6 H6A 0.9700 . ?
C6 H6B 0.9700 . ?
C7 O6 1.409(4) . ?
C7 H7A 0.9600 . ?
C7 H7B 0.9600 . ?
C7 H7C 0.9600 . ?
C8 O4 1.437(4) . ?
C8 H8A 0.9600 . ?
C8 H8B 0.9600 . ?
C8 H8C 0.9600 . ?
C9 C9 1.474(5) 2_655 ?
C9 H9 0.9300 . ?
C10 C10 1.464(5) 2_655 ?
C10 H10 0.9300 . ?
O1 P1 1.562(3) . ?
C2 O2 1.379(13) . ?
C2 H2A 0.9600 . ?
C2 H2B 0.9600 . ?
C2 H2C 0.9600 . ?
O2 P1 1.568(5) . ?
C2' O2' 1.386(12) . ?
C2' H2'1 0.9600 . ?
C2' H2'2 0.9600 . ?
C2' H2'3 0.9600 . ?
O2' P1 1.635(7) . ?
O3 P1 1.460(2) . ?
O4 P2 1.566(2) . ?
O5 P2 1.463(2) . ?
O6 P2 1.574(2) . ?
O7 H7 0.86(5) . ?

loop_
_geom_hbond_atom_site_label_D
_geom_hbond_atom_site_label_H
_geom_hbond_atom_site_label_A
_geom_hbond_distance_DH
_geom_hbond_distance_HA
_geom_hbond_distance_DA
_geom_hbond_angle_DHA
_geom_hbond_site_symmetry_A
C1 H1C O6 0.96 2.46 3.397(5) 166.7 5_666
C3 H3A O5 0.97 2.59 3.341(4) 134.6 .
C6 H6A O3 0.97 2.55 3.337(3) 137.8 .
C6 H6B O3 0.97 2.57 3.540(3) 173.6 5_666
O7 H7 O5 0.86(5) 2.05(5) 2.887(4) 165(6) 2_656

loop_
_geom_torsion_atom_site_label_1
_geom_torsion_atom_site_label_2
_geom_torsion_atom_site_label_3
_geom_torsion_atom_site_label_4
_geom_torsion
_geom_torsion_site_symmetry_1
_geom_torsion_site_symmetry_2
_geom_torsion_site_symmetry_3
_geom_torsion_site_symmetry_4
_geom_torsion_publ_flag
P1 C3 C4 C10 -132.2(2) . . . . ?
P1 C3 C4 C5 51.4(3) . . . . ?
C10 C4 C5 C9 59.9(4) . . . . ?
C3 C4 C5 C9 -123.8(3) . . . . ?
C10 C4 C5 C6 -123.4(3) . . . . ?
C3 C4 C5 C6 53.0(3) . . . . ?
C9 C5 C6 P2 -130.1(2) . . . . ?
C4 C5 C6 P2 53.1(3) . . . . ?
C4 C5 C9 C9 1.4(4) . . . 2_655 ?
C6 C5 C9 C9 -175.3(3) . . . 2_655 ?
C5 C4 C10 C10 0.1(4) . . . 2_655 ?
C3 C4 C10 C10 -176.1(3) . . . 2_655 ?
C8 O4 P2 O5 -179.1(2) . . . . ?
C8 O4 P2 O6 -53.7(3) . . . . ?
C8 O4 P2 C6 53.2(3) . . . . ?
C7 O6 P2 O5 41.1(3) . . . . ?
C7 O6 P2 O4 -80.7(3) . . . . ?
C7 O6 P2 C6 165.5(3) . . . . ?
C5 C6 P2 O5 -69.8(2) . . . . ?
C5 C6 P2 O4 54.0(2) . . . . ?
C5 C6 P2 O6 166.49(19) . . . . ?
C1 O1 P1 O3 -30.6(4) . . . . ?
C1 O1 P1 O2 87.9(5) . . . . ?
C1 O1 P1 O2' 101.7(5) . . . . ?
C1 O1 P1 C3 -158.2(3) . . . . ?
C2 O2 P1 O3 -41(2) . . . . ?
C2 O2 P1 O1 -158.9(18) . . . . ?
C2 O2 P1 C3 96.8(17) . . . . ?
C2' O2' P1 O3 39.8(18) . . . . ?
C2' O2' P1 O1 -94.6(16) . . . . ?
C2' O2' P1 C3 159.2(16) . . . . ?
C4 C3 P1 O3 -76.5(2) . . . . ?
C4 C3 P1 O1 50.6(2) . . . . ?
C4 C3 P1 O2 146.1(4) . . . . ?
C4 C3 P1 O2' 168.5(6) . . . . ?
